data_7063981
loop_
_publ_author_name
'Sharma, Sahil'
'Rohilla, Jyoti'
'Thakur, Sahil'
'Singh, Raghubir'
'Kaur, Varinder'

_publ_section_title
;
 Silver anchored Cu--Na and Co--Na atrane MOFs as photocatalysts for the
 visible-light-driven degradation and decolourization of a
 hydroxyanthraquinone dye
;
_journal_issue 37
_journal_name_full 'New Journal of Chemistry'
_journal_page_first 16213
_journal_page_last 16225
_journal_paper_doi 10.1039/D5NJ02361K
_journal_volume 49
_journal_year 2025
_chemical_absolute_configuration Inappplicable
_chemical_formula_moiety 'C6 H8 Cu N Na O7'
_chemical_formula_sum 'C6 H8 Cu N Na O7'
_chemical_formula_weight 292.66
_space_group_crystal_system orthorhombic
_space_group_IT_number 19
_space_group_name_Hall 'P 2ac 2ab'
_space_group_name_H-M_alt 'P 21 21 21'
_atom_sites_solution_hydrogens mixed
_atom_sites_solution_primary dual
_audit_creation_date 2025-03-10
_audit_creation_method
;
Olex2 1.5
(compiled 2024.02.16 svn.r378c4104 for OlexSys, GUI svn.r6928)
;
_audit_update_record
;
2025-05-05 deposited with the CCDC.	2025-08-13 downloaded from the CCDC.
;
_cell_angle_alpha 90
_cell_angle_beta 90
_cell_angle_gamma 90
_cell_formula_units_Z 4
_cell_length_a 7.6110(2)
_cell_length_b 9.8752(3)
_cell_length_c 12.4976(3)
_cell_measurement_reflns_used 6551
_cell_measurement_temperature 298(2)
_cell_measurement_theta_max 26.8410
_cell_measurement_theta_min 3.3810
_cell_volume 939.32(4)
_computing_cell_refinement 'CrysAlisPro 1.171.42.90a (Rigaku OD, 2023)'
_computing_data_collection 'CrysAlisPro 1.171.42.90a (Rigaku OD, 2023)'
_computing_data_reduction 'CrysAlisPro 1.171.42.90a (Rigaku OD, 2023)'
_computing_molecular_graphics 'Olex2 1.5 (Dolomanov et al., 2009)'
_computing_publication_material 'Olex2 1.5 (Dolomanov et al., 2009)'
_computing_structure_refinement 'SHELXL 2018/3 (Sheldrick, 2015)'
_computing_structure_solution 'SHELXT 2014/5 (Sheldrick, 2014)'
_diffrn_ambient_temperature 298(2)
_diffrn_detector 'Hybrid Pixel Array Detector'
_diffrn_detector_area_resol_mean 10.0000
_diffrn_detector_type HyPix3000
_diffrn_measured_fraction_theta_full 0.976
_diffrn_measured_fraction_theta_max 0.937
_diffrn_measurement_details
;
List of Runs (angles in degrees, time in seconds):

  # Type    Start    End  Width  t~exp~   \w     \q     \k     \f   Frames
#--------------------------------------------------------------------------
  1  \w    -33.00  62.00   0.50    7.57    --   -9.32  11.00-113.00  190
  2  \w    -59.00 -34.00   0.50    7.57    --   -9.32 -11.00  73.00   50
  3  \w     10.00  35.00   0.50    7.57    --    9.60  11.00-113.00   50
  4  \w    -61.00  26.00   0.50    7.57    --    9.60 -11.00  73.00  174
  5  \w    -48.00 -19.00   0.50    7.57    --   -9.32 125.00  30.00   58
  6  \w    -54.00  -9.00   0.50    7.57    --   -9.32 125.00 -30.00   90
  7  \w    -48.00  -7.00   0.50    7.57    --   -9.32 125.00-150.00   82
  8  \w    -35.00  16.00   0.50    7.57    --   -9.32 -77.00-180.00  102
  9  \w    -41.00  13.00   0.50    7.57    --   -9.32 -77.00 120.00  108
 10  \w     29.00  66.50   0.50    7.57    --    9.60  38.00  60.00   75
;
_diffrn_measurement_device 'four-circle diffractometer'
_diffrn_measurement_device_type 'SuperNova, Single source at offset/far, HyPix3000'
_diffrn_measurement_method '\w scans'
_diffrn_orient_matrix_type 'CrysAlisPro convention (1999,Acta A55,543-557)'
_diffrn_orient_matrix_UB_11 -0.0921924000
_diffrn_orient_matrix_UB_12 0.0031072000
_diffrn_orient_matrix_UB_13 0.0077534000
_diffrn_orient_matrix_UB_21 -0.0045199000
_diffrn_orient_matrix_UB_22 -0.0717109000
_diffrn_orient_matrix_UB_23 -0.0020656000
_diffrn_orient_matrix_UB_31 0.0124328000
_diffrn_orient_matrix_UB_32 -0.0032149000
_diffrn_orient_matrix_UB_33 0.0562016000
_diffrn_radiation_monochromator mirror
_diffrn_radiation_probe x-ray
_diffrn_radiation_type 'Mo K\a'
_diffrn_radiation_wavelength 0.71073
_diffrn_reflns_av_R_equivalents 0.0366
_diffrn_reflns_av_unetI/netI 0.0354
_diffrn_reflns_Laue_measured_fraction_full 0.976
_diffrn_reflns_Laue_measured_fraction_max 0.937
_diffrn_reflns_limit_h_max 9
_diffrn_reflns_limit_h_min -9
_diffrn_reflns_limit_k_max 11
_diffrn_reflns_limit_k_min -12
_diffrn_reflns_limit_l_max 14
_diffrn_reflns_limit_l_min -15
_diffrn_reflns_number 8508
_diffrn_reflns_point_group_measured_fraction_full 0.975
_diffrn_reflns_point_group_measured_fraction_max 0.923
_diffrn_reflns_theta_full 25.242
_diffrn_reflns_theta_max 27.018
_diffrn_reflns_theta_min 3.379
_diffrn_source 'micro-focus sealed X-ray tube'
_diffrn_source_type 'SuperNova (Mo) X-ray Source'
_exptl_absorpt_coefficient_mu 2.392
_exptl_absorpt_correction_T_max 1.00000
_exptl_absorpt_correction_T_min 0.75500
_exptl_absorpt_correction_type multi-scan
_exptl_absorpt_process_details
;
CrysAlisPro 1.171.42.90a (Rigaku Oxford Diffraction, 2023)
Empirical absorption correction using spherical harmonics,
implemented in SCALE3 ABSPACK scaling algorithm.
;
_exptl_crystal_colour 'clear yellowish green'
_exptl_crystal_colour_lustre clear
_exptl_crystal_colour_modifier yellowish
_exptl_crystal_colour_primary green
_exptl_crystal_density_diffrn 2.069
_exptl_crystal_description trigonal
_exptl_crystal_F_000 588
_exptl_crystal_size_max 0.5
_exptl_crystal_size_mid 0.4
_exptl_crystal_size_min 0.1
_refine_diff_density_max 0.428
_refine_diff_density_min -0.300
_refine_diff_density_rms 0.074
_refine_ls_abs_structure_details
;
 Flack x determined using 687 quotients [(I+)-(I-)]/[(I+)+(I-)]
 (Parsons, Flack and Wagner, Acta Cryst. B69 (2013) 249-259).
;
_refine_ls_abs_structure_Flack -0.010(10)
_refine_ls_extinction_method none
_refine_ls_goodness_of_fit_ref 1.036
_refine_ls_hydrogen_treatment constr
_refine_ls_matrix_type full
_refine_ls_number_parameters 146
_refine_ls_number_reflns 1901
_refine_ls_number_restraints 0
_refine_ls_restrained_S_all 1.036
_refine_ls_R_factor_all 0.0325
_refine_ls_R_factor_gt 0.0296
_refine_ls_shift/su_max 0.000
_refine_ls_shift/su_mean 0.000
_refine_ls_structure_factor_coef Fsqd
_refine_ls_weighting_details 'w=1/[\s^2^(Fo^2^)+(0.0364P)^2^+0.6758P] where P=(Fo^2^+2Fc^2^)/3'
_refine_ls_weighting_scheme calc
_refine_ls_wR_factor_gt 0.0711
_refine_ls_wR_factor_ref 0.0728
_reflns_Friedel_coverage 0.679
_reflns_Friedel_fraction_full 0.973
_reflns_Friedel_fraction_max 0.903
_reflns_number_gt 1788
_reflns_number_total 1901
_reflns_threshold_expression 'I > 2\s(I)'
_cod_data_source_file d5nj02361k2.cif
_cod_data_source_block nk-ntacu_auto
_cod_depositor_comments 'Adding full bibliography for 7063981--7063982.cif.'
_cod_database_code 7063981
_shelx_shelxl_version_number 2018/3
_chemical_oxdiff_formula 'C H N O Cu'
_shelx_space_group_comment
;
The symmetry employed for this shelxl refinement is uniquely defined
by the following loop, which should always be used as a source of
symmetry information in preference to the above space-group names.
They are only intended as comments.
;
_shelx_estimated_absorpt_t_max 0.796
_shelx_estimated_absorpt_t_min 0.381
_olex2_refinement_description
;
1. Fixed Uiso
 At 1.2 times of:
  All C(H,H) groups
 At 1.5 times of:
  All O(H,H) groups
2.a Rotating group:
 O7(H7A,H7B)
2.b Secondary CH2 refined with riding coordinates:
 C3(H3A,H3B), C2(H2A,H2B), C5(H5A,H5B)
;
_olex2_submission_special_instructions 'No special instructions were received'
_oxdiff_exptl_absorpt_empirical_details
;
Empirical correction (ABSPACK) includes:
- Absorption correction using spherical harmonics
- Frame scaling
;
_oxdiff_exptl_absorpt_empirical_full_max 1.409
_oxdiff_exptl_absorpt_empirical_full_min 0.766

loop_
_space_group_symop_operation_xyz
'x, y, z'
'-x+1/2, -y, z+1/2'
'-x, y+1/2, -z+1/2'
'x+1/2, -y+1/2, -z'

loop_
_atom_site_label
_atom_site_type_symbol
_atom_site_fract_x
_atom_site_fract_y
_atom_site_fract_z
_atom_site_U_iso_or_equiv
_atom_site_adp_type
_atom_site_occupancy
_atom_site_site_symmetry_order
_atom_site_calc_flag
_atom_site_refinement_flags_posn
_atom_site_refinement_flags_adp
_atom_site_refinement_flags_occupancy
_atom_site_disorder_assembly
_atom_site_disorder_group
Cu1 Cu 0.92680(7) 0.69042(6) 0.31958(4) 0.01974(17) Uani 1 1 d . . . . .
Na1 Na 0.2071(3) 0.5625(2) 0.13763(17) 0.0325(5) Uani 1 1 d . . . . .
O2 O 0.9887(5) 0.4749(3) 0.2549(3) 0.0293(8) Uani 1 1 d . . . . .
O1 O 0.9008(5) 0.2639(3) 0.2816(3) 0.0278(9) Uani 1 1 d . . . . .
O3 O 0.6055(4) 0.8451(3) 0.5689(3) 0.0295(8) Uani 1 1 d . . . . .
O4 O 0.7738(5) 0.8384(4) 0.4253(3) 0.0340(9) Uani 1 1 d . . . . .
O5 O 0.7500(4) 0.7051(4) 0.2062(3) 0.0376(10) Uani 1 1 d . . . . .
N1 N 0.7404(5) 0.5701(4) 0.3988(3) 0.0210(9) Uani 1 1 d . . . . .
C1 C 0.9057(6) 0.3884(4) 0.3052(4) 0.0210(10) Uani 1 1 d . . . . .
O6 O 0.4929(5) 0.6261(6) 0.1551(3) 0.0607(15) Uani 1 1 d . . . . .
O7 O 0.2062(7) 0.6100(5) -0.0409(4) 0.0630(14) Uani 1 1 d . . . . .
H7A H 0.267667 0.680738 -0.052620 0.095 Uiso 1 1 d R U . . .
H7B H 0.260350 0.547168 -0.074230 0.095 Uiso 1 1 d R U . . .
C4 C 0.6910(6) 0.7814(4) 0.4989(4) 0.0228(12) Uani 1 1 d . . . . .
C3 C 0.7037(7) 0.6274(5) 0.5056(4) 0.0258(11) Uani 1 1 d . . . . .
H3A H 0.796864 0.602251 0.554717 0.031 Uiso 1 1 calc R U . . .
H3B H 0.594183 0.590774 0.532728 0.031 Uiso 1 1 calc R U . . .
C2 C 0.8069(7) 0.4298(5) 0.4051(4) 0.0258(11) Uani 1 1 d . . . . .
H2A H 0.708793 0.368636 0.415775 0.031 Uiso 1 1 calc R U . . .
H2B H 0.884281 0.421671 0.466430 0.031 Uiso 1 1 calc R U . . .
C5 C 0.5809(6) 0.5766(5) 0.3304(4) 0.0304(11) Uani 1 1 d . . . . .
H5A H 0.491569 0.628254 0.367784 0.036 Uiso 1 1 calc R U . . .
H5B H 0.536086 0.485407 0.320881 0.036 Uiso 1 1 calc R U . . .
C6 C 0.6084(7) 0.6388(6) 0.2218(5) 0.0365(14) Uani 1 1 d . . . . .

loop_
_atom_site_aniso_label
_atom_site_aniso_U_11
_atom_site_aniso_U_22
_atom_site_aniso_U_33
_atom_site_aniso_U_23
_atom_site_aniso_U_13
_atom_site_aniso_U_12
Cu1 0.0221(3) 0.0170(3) 0.0202(3) 0.0016(2) 0.0015(2) -0.0017(2)
Na1 0.0346(11) 0.0253(12) 0.0376(13) -0.0030(9) 0.0034(9) -0.0020(9)
O2 0.0372(19) 0.0203(19) 0.030(2) -0.0014(17) 0.0133(15) -0.0078(16)
O1 0.035(2) 0.0144(16) 0.034(2) -0.0045(14) 0.0120(16) -0.0007(14)
O3 0.0369(19) 0.0193(19) 0.032(2) -0.0049(14) 0.0136(16) 0.0005(14)
O4 0.046(2) 0.020(2) 0.036(2) 0.0023(15) 0.0202(18) -0.0024(16)
O5 0.0327(18) 0.048(2) 0.032(2) 0.017(2) -0.0063(15) -0.0122(19)
N1 0.030(2) 0.014(2) 0.018(2) -0.0003(16) 0.0025(16) 0.0020(16)
C1 0.025(2) 0.014(2) 0.024(3) -0.0053(19) 0.001(2) -0.0012(18)
O6 0.037(2) 0.101(4) 0.045(3) 0.008(3) -0.014(2) -0.014(2)
O7 0.100(4) 0.040(3) 0.049(3) 0.006(2) -0.008(3) -0.007(3)
C4 0.024(2) 0.016(3) 0.028(3) -0.002(2) 0.003(2) 0.001(2)
C3 0.038(3) 0.020(3) 0.020(3) -0.001(2) 0.006(2) 0.002(2)
C2 0.037(3) 0.013(2) 0.027(3) -0.002(2) 0.007(2) 0.002(2)
C5 0.027(2) 0.033(3) 0.031(3) 0.000(2) 0.001(3) -0.003(2)
C6 0.032(3) 0.042(3) 0.035(3) 0.000(3) -0.007(2) 0.002(2)

loop_
_atom_type_symbol
_atom_type_description
_atom_type_scat_dispersion_real
_atom_type_scat_dispersion_imag
_atom_type_scat_source
C C 0.0033 0.0016 'International Tables Vol C Tables 4.2.6.8 and 6.1.1.4'
H H 0.0000 0.0000 'International Tables Vol C Tables 4.2.6.8 and 6.1.1.4'
Cu Cu 0.3201 1.2651 'International Tables Vol C Tables 4.2.6.8 and 6.1.1.4'
N N 0.0061 0.0033 'International Tables Vol C Tables 4.2.6.8 and 6.1.1.4'
Na Na 0.0362 0.0249 'International Tables Vol C Tables 4.2.6.8 and 6.1.1.4'
O O 0.0106 0.0060 'International Tables Vol C Tables 4.2.6.8 and 6.1.1.4'

loop_
_geom_angle_atom_site_label_1
_geom_angle_atom_site_label_2
_geom_angle_atom_site_label_3
_geom_angle
_geom_angle_site_symmetry_1
_geom_angle_site_symmetry_3
_geom_angle_publ_flag
O2 Cu1 Na1 44.97(9) . 1_655 ?
O1 Cu1 Na1 43.86(10) 3_755 1_655 ?
O1 Cu1 O2 88.78(13) 3_755 . ?
O1 Cu1 O3 93.43(16) 3_755 4_566 ?
O1 Cu1 O4 118.45(13) 3_755 . ?
O1 Cu1 N1 164.98(15) 3_755 . ?
O3 Cu1 Na1 88.50(11) 4_566 1_655 ?
O3 Cu1 O2 86.76(13) 4_566 . ?
O3 Cu1 O4 93.23(14) 4_566 . ?
O3 Cu1 N1 91.83(15) 4_566 . ?
O4 Cu1 Na1 162.32(10) . 1_655 ?
O4 Cu1 O2 152.68(12) . . ?
O5 Cu1 Na1 88.53(12) . 1_655 ?
O5 Cu1 O2 87.44(16) . . ?
O5 Cu1 O1 88.05(15) . 3_755 ?
O5 Cu1 O3 173.98(17) . 4_566 ?
O5 Cu1 O4 91.19(16) . . ?
O5 Cu1 N1 85.34(15) . . ?
N1 Cu1 Na1 122.35(12) . 1_655 ?
N1 Cu1 O2 77.47(14) . . ?
N1 Cu1 O4 75.22(13) . . ?
O2 Na1 Cu1 43.71(9) 1_455 1_455 ?
O1 Na1 Cu1 34.89(9) 3_655 1_455 ?
O1 Na1 O2 78.55(13) 3_655 1_455 ?
O4 Na1 Cu1 128.19(11) 3_645 1_455 ?
O4 Na1 O2 84.66(14) 3_645 1_455 ?
O4 Na1 O1 161.87(16) 3_645 3_655 ?
O6 Na1 Cu1 115.95(15) . 1_455 ?
O6 Na1 O2 135.18(17) . 1_455 ?
O6 Na1 O1 93.34(18) . 3_655 ?
O6 Na1 O4 103.45(18) . 3_645 ?
O6 Na1 O7 92.29(19) . . ?
O7 Na1 Cu1 125.62(15) . 1_455 ?
O7 Na1 O2 132.51(18) . 1_455 ?
O7 Na1 O1 104.03(17) . 3_655 ?
O7 Na1 O4 82.35(16) . 3_645 ?
Cu1 O2 Na1 91.32(13) . 1_655 ?
C1 O2 Cu1 110.6(3) . . ?
C1 O2 Na1 157.4(3) . 1_655 ?
Cu1 O1 Na1 101.25(14) 3_745 3_645 ?
C1 O1 Cu1 119.4(3) . 3_745 ?
C1 O1 Na1 136.4(3) . 3_645 ?
C4 O3 Cu1 139.2(3) . 4_466 ?
Cu1 O4 Na1 112.09(15) . 3_655 ?
C4 O4 Cu1 113.2(3) . . ?
C4 O4 Na1 134.5(3) . 3_655 ?
C6 O5 Cu1 115.6(3) . . ?
C3 N1 Cu1 109.7(3) . . ?
C3 N1 C2 112.1(4) . . ?
C3 N1 C5 110.4(4) . . ?
C2 N1 Cu1 108.9(3) . . ?
C2 N1 C5 110.5(4) . . ?
C5 N1 Cu1 104.9(3) . . ?
O2 C1 O1 124.6(4) . . ?
O2 C1 C2 119.2(4) . . ?
O1 C1 C2 116.1(4) . . ?
C6 O6 Na1 141.7(4) . . ?
Na1 O7 H7A 109.6 . . ?
Na1 O7 H7B 109.1 . . ?
H7A O7 H7B 104.3 . . ?
O3 C4 C3 119.5(5) . . ?
O4 C4 O3 123.2(4) . . ?
O4 C4 C3 117.2(5) . . ?
N1 C3 C4 110.1(4) . . ?
N1 C3 H3A 109.6 . . ?
N1 C3 H3B 109.6 . . ?
C4 C3 H3A 109.6 . . ?
C4 C3 H3B 109.6 . . ?
H3A C3 H3B 108.2 . . ?
N1 C2 C1 112.3(4) . . ?
N1 C2 H2A 109.1 . . ?
N1 C2 H2B 109.1 . . ?
C1 C2 H2A 109.1 . . ?
C1 C2 H2B 109.1 . . ?
H2A C2 H2B 107.9 . . ?
N1 C5 H5A 108.5 . . ?
N1 C5 H5B 108.5 . . ?
N1 C5 C6 115.0(4) . . ?
H5A C5 H5B 107.5 . . ?
C6 C5 H5A 108.5 . . ?
C6 C5 H5B 108.5 . . ?
O5 C6 C5 117.7(5) . . ?
O6 C6 O5 123.9(5) . . ?
O6 C6 C5 118.4(5) . . ?

loop_
_geom_bond_atom_site_label_1
_geom_bond_atom_site_label_2
_geom_bond_distance
_geom_bond_site_symmetry_2
_geom_bond_publ_flag
Cu1 Na1 3.364(2) 1_655 ?
Cu1 O2 2.325(3) . ?
Cu1 O1 1.962(3) 3_755 ?
Cu1 O3 1.978(3) 4_566 ?
Cu1 O4 2.288(4) . ?
Cu1 O5 1.959(3) . ?
Cu1 N1 2.099(4) . ?
Na1 O2 2.378(4) 1_455 ?
Na1 O1 2.377(4) 3_655 ?
Na1 O4 2.354(4) 3_645 ?
Na1 O6 2.275(5) . ?
Na1 O7 2.280(5) . ?
O2 C1 1.235(5) . ?
O1 C1 1.265(5) . ?
O3 C4 1.259(6) . ?
O4 C4 1.249(6) . ?
O5 C6 1.276(6) . ?
N1 C3 1.476(6) . ?
N1 C2 1.477(6) . ?
N1 C5 1.487(6) . ?
C1 C2 1.513(6) . ?
O6 C6 1.218(6) . ?
O7 H7A 0.8532 . ?
O7 H7B 0.8534 . ?
C4 C3 1.526(7) . ?
C3 H3A 0.9700 . ?
C3 H3B 0.9700 . ?
C2 H2A 0.9700 . ?
C2 H2B 0.9700 . ?
C5 H5A 0.9700 . ?
C5 H5B 0.9700 . ?
C5 C6 1.504(7) . ?

loop_
_geom_torsion_atom_site_label_1
_geom_torsion_atom_site_label_2
_geom_torsion_atom_site_label_3
_geom_torsion_atom_site_label_4
_geom_torsion
_geom_torsion_site_symmetry_1
_geom_torsion_site_symmetry_2
_geom_torsion_site_symmetry_3
_geom_torsion_site_symmetry_4
_geom_torsion_publ_flag
Cu1 O2 C1 O1 173.3(4) . . . . ?
Cu1 O2 C1 C2 -9.2(5) . . . . ?
Cu1 O1 C1 O2 14.7(7) 3_745 . . . ?
Cu1 O1 C1 C2 -163.0(3) 3_745 . . . ?
Cu1 O3 C4 O4 166.0(4) 4_466 . . . ?
Cu1 O3 C4 C3 -17.1(8) 4_466 . . . ?
Cu1 O4 C4 O3 176.5(4) . . . . ?
Cu1 O4 C4 C3 -0.5(6) . . . . ?
Cu1 O5 C6 O6 -172.5(5) . . . . ?
Cu1 O5 C6 C5 9.5(7) . . . . ?
Cu1 N1 C3 C4 41.4(5) . . . . ?
Cu1 N1 C2 C1 -37.4(5) . . . . ?
Cu1 N1 C5 C6 11.2(5) . . . . ?
Na1 O2 C1 O1 -21.5(12) 1_655 . . . ?
Na1 O2 C1 C2 156.0(7) 1_655 . . . ?
Na1 O1 C1 O2 171.0(3) 3_645 . . . ?
Na1 O1 C1 C2 -6.6(8) 3_645 . . . ?
Na1 O4 C4 O3 -8.8(8) 3_655 . . . ?
Na1 O4 C4 C3 174.3(4) 3_655 . . . ?
Na1 O6 C6 O5 -165.0(5) . . . . ?
Na1 O6 C6 C5 12.9(11) . . . . ?
O2 C1 C2 N1 31.9(6) . . . . ?
O1 C1 C2 N1 -150.4(4) . . . . ?
O3 C4 C3 N1 156.3(4) . . . . ?
O4 C4 C3 N1 -26.7(7) . . . . ?
N1 C5 C6 O5 -14.5(7) . . . . ?
N1 C5 C6 O6 167.4(5) . . . . ?
C3 N1 C2 C1 -159.0(4) . . . . ?
C3 N1 C5 C6 129.3(5) . . . . ?
C2 N1 C3 C4 162.5(4) . . . . ?
C2 N1 C5 C6 -106.1(5) . . . . ?
C5 N1 C3 C4 -73.7(5) . . . . ?
C5 N1 C2 C1 77.3(5) . . . . ?
